data_1532615
loop_
_publ_author_name
'Chung Saicheong'
'Morioka, H.'

_publ_section_title
;
 Thermochemistry and crystal structures of lithium, sodium and potassium
 alanates as determined by ab initio simulations
;
_journal_name_full 'Journal of Alloys Compd.'
_journal_page_first 92
_journal_page_last 96
_journal_volume 372
_journal_year 2004
_chemical_formula_sum 'Al H6 Li3'
_chemical_name_systematic 'Li3 (Al H6)'
_space_group_IT_number 148
_symmetry_space_group_name_Hall '-R 3'
_symmetry_space_group_name_H-M 'R -3 :H'
_cell_angle_alpha 90
_cell_angle_beta 90
_cell_angle_gamma 120
_cell_formula_units_Z 6
_cell_length_a 8.017
_cell_length_b 8.017
_cell_length_c 9.455
_cell_volume 526.279
_citation_journal_id_ASTM JALCEU
_cod_data_source_file ChungSaicheong_JALCEU_2004_1479.cif
_cod_data_source_block H6Al1Li3
_cod_original_cell_volume 526.2789
_cod_original_formula_sum 'H6 Al1 Li3'
_cod_database_code 1532615

loop_
_symmetry_equiv_pos_as_xyz
x,y,z
-y,x-y,z
-x+y,-x,z
-x,-y,-z
y,-x+y,-z
x-y,x,-z
x+2/3,y+1/3,z+1/3
-y+2/3,x-y+1/3,z+1/3
-x+y+2/3,-x+1/3,z+1/3
-x+2/3,-y+1/3,-z+1/3
y+2/3,-x+y+1/3,-z+1/3
x-y+2/3,x+1/3,-z+1/3
x+1/3,y+2/3,z+2/3
-y+1/3,x-y+2/3,z+2/3
-x+y+1/3,-x+2/3,z+2/3
-x+1/3,-y+2/3,-z+2/3
y+1/3,-x+y+2/3,-z+2/3
x-y+1/3,x+2/3,-z+2/3

loop_
_atom_site_label
_atom_site_type_symbol
_atom_site_fract_x
_atom_site_fract_y
_atom_site_fract_z
_atom_site_occupancy
_atom_site_U_iso_or_equiv
Al2 Al+3 0 0 0.5 1 0.0
Al1 Al+3 0 0 0 1 0.0
H2 H-1 0.517 0.827 0.779 1 0.0
Li1 Li+1 0.377 0.936 0.875 1 0.0
H1 H-1 0.139 0.498 0.068 1 0.0
